data_4117660
loop_
_publ_author_name
'Shou-Tian Zheng'
'Tao Wu'
'Chengtsung Chou'
'Addis Fuhr'
'Pingyun Feng'
'Xianhui Bu'

_publ_section_title
;
 Development of Composite Inorganic Building Blocks for MOFs
;
_journal_name_full 'Journal of the American Chemical Society'
_journal_page_first 4517
_journal_page_last 4520
_journal_paper_doi 10.1021/ja2118255
_journal_volume 134
_journal_year 2012
_chemical_formula_sum 'C36 H37 In3 N3 O26 Sm'
_chemical_formula_weight 1422.50
_chemical_name_systematic
; 
 ? 
;
_space_group_IT_number 198
_symmetry_cell_setting cubic
_symmetry_space_group_name_Hall 'P 2ac 2ab 3'
_symmetry_space_group_name_H-M 'P 21 3'
_atom_sites_solution_hydrogens geom
_atom_sites_solution_primary direct
_atom_sites_solution_secondary difmap
_audit_creation_method SHELXL-97
_cell_angle_alpha 90.00
_cell_angle_beta 90.00
_cell_angle_gamma 90.00
_cell_formula_units_Z 4
_cell_length_a 16.8845(2)
_cell_length_b 16.8845(2)
_cell_length_c 16.8845(2)
_cell_measurement_reflns_used 2747
_cell_measurement_temperature 296(2)
_cell_measurement_theta_max 49.854
_cell_measurement_theta_min 4.825
_cell_volume 4813.54(10)
_computing_structure_refinement 'SHELXL-97 (Sheldrick, 1997)'
_computing_structure_solution 'SHELXS-97 (Sheldrick, 1990)'
_diffrn_ambient_temperature 296(2)
_diffrn_measured_fraction_theta_full 1.000
_diffrn_measured_fraction_theta_max 1.000
_diffrn_measurement_device_type 'Bruker APEX II'
_diffrn_measurement_method 'Omega scan'
_diffrn_radiation_monochromator graphite
_diffrn_radiation_source 'fine-focus sealed tube'
_diffrn_radiation_type MoK\a
_diffrn_radiation_wavelength 0.71073
_diffrn_reflns_av_R_equivalents 0.0485
_diffrn_reflns_av_sigmaI/netI 0.0577
_diffrn_reflns_limit_h_max 18
_diffrn_reflns_limit_h_min -18
_diffrn_reflns_limit_k_max 8
_diffrn_reflns_limit_k_min -20
_diffrn_reflns_limit_l_max 12
_diffrn_reflns_limit_l_min -19
_diffrn_reflns_number 9649
_diffrn_reflns_theta_full 24.93
_diffrn_reflns_theta_max 24.93
_diffrn_reflns_theta_min 1.71
_diffrn_standards_decay_% 0
_diffrn_standards_interval_count 0
_diffrn_standards_number 0
_exptl_absorpt_coefficient_mu 2.712
_exptl_absorpt_correction_T_max 0.7452
_exptl_absorpt_correction_T_min 0.5919
_exptl_absorpt_correction_type empirical
_exptl_absorpt_process_details SADABS
_exptl_crystal_colour colorless
_exptl_crystal_density_diffrn 1.963
_exptl_crystal_description block
_exptl_crystal_F_000 2764
_exptl_crystal_size_max 0.07
_exptl_crystal_size_mid 0.06
_exptl_crystal_size_min 0.06
_refine_diff_density_max 1.125
_refine_diff_density_min -1.311
_refine_diff_density_rms 0.406
_refine_ls_abs_structure_details 'Flack H D (1983), Acta Cryst. A39, 876-881'
_refine_ls_abs_structure_Flack 0.01(3)
_refine_ls_extinction_method none
_refine_ls_goodness_of_fit_ref 1.170
_refine_ls_hydrogen_treatment constr
_refine_ls_matrix_type full
_refine_ls_number_parameters 206
_refine_ls_number_reflns 2816
_refine_ls_number_restraints 0
_refine_ls_restrained_S_all 1.170
_refine_ls_R_factor_all 0.0449
_refine_ls_R_factor_gt 0.0360
_refine_ls_shift/su_max 0.001
_refine_ls_shift/su_mean 0.000
_refine_ls_structure_factor_coef Fsqd
_refine_ls_weighting_details 'calc w=1/[\s^2^(Fo^2^)+(0.0572P)^2^+0.1740P] where P=(Fo^2^+2Fc^2^)/3'
_refine_ls_weighting_scheme calc
_refine_ls_wR_factor_gt 0.0936
_refine_ls_wR_factor_ref 0.1074
_reflns_number_gt 2554
_reflns_number_total 2816
_reflns_threshold_expression >2sigma(I)
_cod_data_source_file ja2118255_si_002_2.cif
_cod_data_source_block CPM-18-Sm
_cod_database_code 4117660

loop_
_symmetry_equiv_pos_as_xyz
'x, y, z'
'-x+1/2, -y, z+1/2'
'-x, y+1/2, -z+1/2'
'x+1/2, -y+1/2, -z'
'z, x, y'
'z+1/2, -x+1/2, -y'
'-z+1/2, -x, y+1/2'
'-z, x+1/2, -y+1/2'
'y, z, x'
'-y, z+1/2, -x+1/2'
'y+1/2, -z+1/2, -x'
'-y+1/2, -z, x+1/2'

loop_
_atom_site_label
_atom_site_type_symbol
_atom_site_fract_x
_atom_site_fract_y
_atom_site_fract_z
_atom_site_U_iso_or_equiv
_atom_site_adp_type
_atom_site_occupancy
_atom_site_symmetry_multiplicity
_atom_site_calc_flag
_atom_site_refinement_flags
Sm1 Sm 1.08394(3) 1.41606(3) 0.58394(3) 0.0121(2) Uani 1 3 d S
In2 In 0.99224(4) 1.61415(4) 0.54975(4) 0.01586(18) Uani 1 1 d .
O7 O 0.9398(3) 1.5602(3) 0.4398(3) 0.014(2) Uani 1 3 d S
O6 O 1.0888(4) 1.5426(3) 0.5056(3) 0.0147(13) Uani 1 1 d .
O5 O 1.0384(4) 1.7186(4) 0.4996(4) 0.0271(17) Uani 1 1 d .
O4 O 1.0707(5) 1.3647(4) 0.7172(4) 0.0327(19) Uani 1 1 d .
O3 O 0.8869(4) 1.6632(4) 0.5968(4) 0.0251(16) Uani 1 1 d .
O17 O 0.8851(5) 1.5800(5) 0.7001(4) 0.038(2) Uani 1 1 d .
C10 C 1.1229(6) 1.6271(5) 0.7738(5) 0.018(2) Uani 1 1 d .
O8 O 0.9467(5) 1.7432(5) 0.4090(5) 0.048(2) Uani 1 1 d .
C9 C 1.0957(7) 1.4023(8) 0.9244(6) 0.046(3) Uani 1 1 d .
H9A H 1.1503 1.4167 0.9180 0.070 Uiso 1 1 calc R
H9B H 1.0920 1.3566 0.9581 0.070 Uiso 1 1 calc R
H9C H 1.0673 1.4456 0.9480 0.070 Uiso 1 1 calc R
O1 O 1.0536(4) 1.6466(4) 0.6541(4) 0.0252(16) Uani 1 1 d .
N1 N 1.0617(5) 1.3841(5) 0.8477(5) 0.031(2) Uani 1 1 d .
C7 C 1.0583(6) 1.8315(5) 0.4209(6) 0.022(2) Uani 1 1 d .
C6 C 1.1248(6) 1.8535(6) 0.4632(6) 0.023(2) Uani 1 1 d .
H6A H 1.1408 1.8233 0.5065 0.028 Uiso 1 1 calc R
C5 C 1.0879(5) 1.5951(6) 0.6967(5) 0.018(2) Uani 1 1 d .
C4 C 1.0099(6) 1.7595(6) 0.4436(7) 0.028(3) Uani 1 1 d .
C3 C 1.1014(7) 1.3855(6) 0.7813(6) 0.025(2) Uani 1 1 d .
H3A H 1.1538 1.4024 0.7818 0.030 Uiso 1 1 calc R
C2 C 1.0903(5) 1.6947(6) 0.8094(5) 0.019(2) Uani 1 1 d .
H2A H 1.0452 1.7183 0.7885 0.023 Uiso 1 1 calc R
C1 C 0.8593(6) 1.6378(6) 0.6627(6) 0.023(2) Uani 1 1 d .
C16 C 0.7503(5) 1.6555(5) 0.7618(5) 0.017(2) Uani 1 1 d .
H16A H 0.7690 1.6113 0.7888 0.020 Uiso 1 1 calc R
C15 C 0.7893(6) 1.6821(6) 0.6951(6) 0.024(2) Uani 1 1 d .
C14 C 0.9802(7) 1.3631(8) 0.8487(7) 0.044(3) Uani 1 1 d .
H14A H 0.9627 1.3526 0.7956 0.066 Uiso 1 1 calc R
H14B H 0.9498 1.4060 0.8705 0.066 Uiso 1 1 calc R
H14C H 0.9730 1.3166 0.8806 0.066 Uiso 1 1 calc R
O2 O 1.0960(4) 1.5242(4) 0.6820(4) 0.0248(16) Uani 1 1 d .
O1W O 0.8068(9) 1.6932(9) 0.3068(9) 0.112 Uiso 1 3 d S

loop_
_atom_site_aniso_label
_atom_site_aniso_U_11
_atom_site_aniso_U_22
_atom_site_aniso_U_33
_atom_site_aniso_U_23
_atom_site_aniso_U_13
_atom_site_aniso_U_12
Sm1 0.0121(2) 0.0121(2) 0.0121(2) 0.00071(19) -0.00071(19) 0.00071(19)
In2 0.0216(4) 0.0113(3) 0.0147(3) -0.0013(3) -0.0020(3) -0.0006(3)
O7 0.014(2) 0.014(2) 0.014(2) 0.004(2) -0.004(2) 0.004(2)
O6 0.018(3) 0.016(3) 0.010(3) 0.001(3) 0.003(3) -0.007(3)
O5 0.040(5) 0.020(4) 0.021(4) 0.002(3) -0.006(4) -0.004(3)
O4 0.050(5) 0.029(4) 0.019(4) 0.007(3) -0.003(4) -0.008(4)
O3 0.022(4) 0.030(4) 0.023(4) 0.002(3) 0.005(3) 0.008(3)
O17 0.050(5) 0.043(5) 0.021(4) 0.005(4) 0.011(3) 0.029(4)
C10 0.023(5) 0.008(5) 0.022(5) -0.004(4) -0.009(4) -0.001(4)
O8 0.038(5) 0.048(5) 0.059(6) 0.027(4) -0.014(4) -0.015(4)
C9 0.043(7) 0.077(9) 0.019(6) -0.004(6) -0.004(5) 0.008(7)
O1 0.036(4) 0.020(4) 0.020(4) -0.006(3) -0.011(3) 0.011(3)
N1 0.037(6) 0.040(5) 0.016(4) 0.006(4) -0.002(4) 0.003(4)
C7 0.026(5) 0.015(5) 0.026(5) -0.003(4) 0.000(5) 0.004(4)
C6 0.030(6) 0.023(5) 0.017(5) 0.007(4) 0.001(4) 0.003(5)
C5 0.013(5) 0.032(6) 0.009(4) -0.001(4) -0.003(4) -0.004(5)
C4 0.025(6) 0.022(6) 0.036(6) -0.002(5) -0.001(5) -0.006(5)
C3 0.036(7) 0.021(5) 0.017(5) 0.004(4) -0.002(5) 0.005(4)
C2 0.013(5) 0.026(5) 0.019(5) -0.003(4) 0.002(4) 0.008(4)
C1 0.030(6) 0.022(6) 0.019(5) -0.006(4) 0.004(5) 0.003(5)
C16 0.021(5) 0.016(5) 0.014(5) -0.001(4) -0.007(4) 0.005(4)
C15 0.021(6) 0.030(6) 0.022(6) 0.001(4) 0.000(4) 0.009(5)
C14 0.044(8) 0.044(8) 0.042(7) -0.004(6) -0.002(6) 0.003(6)
O2 0.038(4) 0.013(4) 0.023(4) -0.008(3) -0.012(3) 0.008(3)

loop_
_atom_type_symbol
_atom_type_description
_atom_type_scat_dispersion_real
_atom_type_scat_dispersion_imag
_atom_type_scat_source
C C 0.0033 0.0016 'International Tables Vol C Tables 4.2.6.8 and 6.1.1.4'
H H 0.0000 0.0000 'International Tables Vol C Tables 4.2.6.8 and 6.1.1.4'
N N 0.0061 0.0033 'International Tables Vol C Tables 4.2.6.8 and 6.1.1.4'
O O 0.0106 0.0060 'International Tables Vol C Tables 4.2.6.8 and 6.1.1.4'
In In -0.7276 1.3100 'International Tables Vol C Tables 4.2.6.8 and 6.1.1.4'
Sm Sm -0.1638 3.4418 'International Tables Vol C Tables 4.2.6.8 and 6.1.1.4'

loop_
_geom_angle_atom_site_label_1
_geom_angle_atom_site_label_2
_geom_angle_atom_site_label_3
_geom_angle
_geom_angle_site_symmetry_1
_geom_angle_site_symmetry_3
O4 Sm1 O4 77.6(3) 6_577 12_774
O4 Sm1 O4 77.6(3) 6_577 .
O4 Sm1 O4 77.6(3) 12_774 .
O4 Sm1 O2 135.9(2) 6_577 12_774
O4 Sm1 O2 69.5(2) 12_774 12_774
O4 Sm1 O2 67.4(2) . 12_774
O4 Sm1 O2 67.4(2) 6_577 .
O4 Sm1 O2 135.9(2) 12_774 .
O4 Sm1 O2 69.5(2) . .
O2 Sm1 O2 119.994(5) 12_774 .
O4 Sm1 O2 69.5(2) 6_577 6_577
O4 Sm1 O2 67.4(2) 12_774 6_577
O4 Sm1 O2 135.9(2) . 6_577
O2 Sm1 O2 119.994(4) 12_774 6_577
O2 Sm1 O2 119.994(5) . 6_577
O4 Sm1 O6 94.6(2) 6_577 .
O4 Sm1 O6 136.8(2) 12_774 .
O4 Sm1 O6 142.8(2) . .
O2 Sm1 O6 129.5(2) 12_774 .
O2 Sm1 O6 73.9(2) . .
O2 Sm1 O6 70.1(2) 6_577 .
O4 Sm1 O6 136.8(2) 6_577 12_774
O4 Sm1 O6 142.8(2) 12_774 12_774
O4 Sm1 O6 94.6(2) . 12_774
O2 Sm1 O6 73.9(2) 12_774 12_774
O2 Sm1 O6 70.1(2) . 12_774
O2 Sm1 O6 129.5(2) 6_577 12_774
O6 Sm1 O6 66.3(2) . 12_774
O4 Sm1 O6 142.8(2) 6_577 6_577
O4 Sm1 O6 94.6(2) 12_774 6_577
O4 Sm1 O6 136.8(2) . 6_577
O2 Sm1 O6 70.1(2) 12_774 6_577
O2 Sm1 O6 129.5(2) . 6_577
O2 Sm1 O6 73.9(2) 6_577 6_577
O6 Sm1 O6 66.3(2) . 6_577
O6 Sm1 O6 66.3(2) 12_774 6_577
O4 Sm1 In2 165.34(19) 6_577 12_774
O4 Sm1 In2 115.26(18) 12_774 12_774
O4 Sm1 In2 111.01(19) . 12_774
O2 Sm1 In2 58.40(15) 12_774 12_774
O2 Sm1 In2 103.74(16) . 12_774
O2 Sm1 In2 107.86(15) 6_577 12_774
O6 Sm1 In2 71.32(14) . 12_774
O6 Sm1 In2 33.94(14) 12_774 12_774
O6 Sm1 In2 34.99(13) 6_577 12_774
O4 Sm1 In2 111.01(19) 6_577 .
O4 Sm1 In2 165.34(19) 12_774 .
O4 Sm1 In2 115.26(18) . .
O2 Sm1 In2 107.86(15) 12_774 .
O2 Sm1 In2 58.40(15) . .
O2 Sm1 In2 103.74(16) 6_577 .
O6 Sm1 In2 33.94(14) . .
O6 Sm1 In2 34.99(13) 12_774 .
O6 Sm1 In2 71.32(14) 6_577 .
In2 Sm1 In2 54.90(2) 12_774 .
O4 Sm1 In2 115.26(18) 6_577 6_577
O4 Sm1 In2 111.01(19) 12_774 6_577
O4 Sm1 In2 165.34(19) . 6_577
O2 Sm1 In2 103.74(16) 12_774 6_577
O2 Sm1 In2 107.86(15) . 6_577
O2 Sm1 In2 58.40(15) 6_577 6_577
O6 Sm1 In2 34.99(13) . 6_577
O6 Sm1 In2 71.32(14) 12_774 6_577
O6 Sm1 In2 33.94(14) 6_577 6_577
In2 Sm1 In2 54.90(2) 12_774 6_577
In2 Sm1 In2 54.90(2) . 6_577
O5 In2 O3 97.7(3) . .
O5 In2 O1 86.4(3) . .
O3 In2 O1 89.9(3) . .
O5 In2 O6 92.9(2) . .
O3 In2 O6 169.1(2) . .
O1 In2 O6 93.6(2) . .
O5 In2 O6 170.5(2) . 12_774
O3 In2 O6 91.3(2) . 12_774
O1 In2 O6 96.8(2) . 12_774
O6 In2 O6 78.0(3) . 12_774
O5 In2 O7 98.8(2) . .
O3 In2 O7 97.9(2) . .
O1 In2 O7 170.0(3) . .
O6 In2 O7 77.7(2) . .
O6 In2 O7 76.8(2) 12_774 .
O5 In2 Sm1 131.25(19) . .
O3 In2 Sm1 129.91(18) . .
O1 In2 Sm1 84.27(18) . .
O6 In2 Sm1 40.48(15) . .
O6 In2 Sm1 40.79(15) 12_774 .
O7 In2 Sm1 85.9(2) . .
In2 O7 In2 99.7(3) . 6_577
In2 O7 In2 99.7(3) . 12_774
In2 O7 In2 99.7(3) 6_577 12_774
In2 O6 In2 103.8(3) . 6_577
In2 O6 Sm1 105.6(2) . .
In2 O6 Sm1 104.2(2) 6_577 .
C4 O5 In2 128.1(7) . .
C3 O4 Sm1 131.8(7) . .
C1 O3 In2 120.1(6) . .
C2 C10 C2 121.2(9) . 8_757
C2 C10 C5 120.0(8) . .
C2 C10 C5 118.7(8) 8_757 .
N1 C9 H9A 109.5 . .
N1 C9 H9B 109.5 . .
H9A C9 H9B 109.5 . .
N1 C9 H9C 109.5 . .
H9A C9 H9C 109.5 . .
H9B C9 H9C 109.5 . .
C5 O1 In2 121.2(6) . .
C3 N1 C14 120.8(10) . .
C3 N1 C9 124.0(10) . .
C14 N1 C9 115.2(9) . .
C6 C7 C6 119.3(10) . 7_683
C6 C7 C4 121.5(9) . .
C6 C7 C4 119.2(9) 7_683 .
C7 C6 C7 120.7(10) . 10_866
C7 C6 H6A 119.7 . .
C7 C6 H6A 119.7 10_866 .
O2 C5 O1 127.1(8) . .
O2 C5 C10 118.2(8) . .
O1 C5 C10 114.7(8) . .
O8 C4 O5 123.7(10) . .
O8 C4 C7 121.3(9) . .
O5 C4 C7 115.0(9) . .
O4 C3 N1 121.7(10) . .
O4 C3 H3A 119.1 . .
N1 C3 H3A 119.1 . .
C10 C2 C10 118.8(9) . 11_477
C10 C2 H2A 120.6 . .
C10 C2 H2A 120.6 11_477 .
O17 C1 O3 125.2(9) . .
O17 C1 C15 118.8(9) . .
O3 C1 C15 116.0(9) . .
C15 C16 C15 120.3(9) . 9_465
C15 C16 H16A 119.9 . .
C15 C16 H16A 119.9 9_465 .
C16 C15 C16 119.7(10) . 5_564
C16 C15 C1 120.8(9) . .
C16 C15 C1 119.5(9) 5_564 .
N1 C14 H14A 109.5 . .
N1 C14 H14B 109.5 . .
H14A C14 H14B 109.5 . .
N1 C14 H14C 109.5 . .
H14A C14 H14C 109.5 . .
H14B C14 H14C 109.5 . .
C5 O2 Sm1 147.6(6) . .

loop_
_geom_bond_atom_site_label_1
_geom_bond_atom_site_label_2
_geom_bond_distance
_geom_bond_site_symmetry_2
Sm1 O4 2.421(7) 6_577
Sm1 O4 2.421(7) 12_774
Sm1 O4 2.421(7) .
Sm1 O2 2.474(6) 12_774
Sm1 O2 2.474(6) .
Sm1 O2 2.474(6) 6_577
Sm1 O6 2.514(6) .
Sm1 O6 2.514(6) 12_774
Sm1 O6 2.514(6) 6_577
Sm1 In2 3.7305(9) 12_774
Sm1 In2 3.7305(9) .
Sm1 In2 3.7305(9) 6_577
In2 O5 2.106(7) .
In2 O3 2.116(6) .
In2 O1 2.116(7) .
In2 O6 2.162(6) .
In2 O6 2.207(6) 12_774
In2 O7 2.249(4) .
O7 In2 2.249(4) 6_577
O7 In2 2.249(4) 12_774
O6 In2 2.207(6) 6_577
O5 C4 1.266(12) .
O4 C3 1.251(12) .
O3 C1 1.280(12) .
O17 C1 1.242(12) .
C10 C2 1.403(13) .
C10 C2 1.405(13) 8_757
C10 C5 1.529(12) .
O8 C4 1.247(12) .
C9 N1 1.450(13) .
C9 H9A 0.9600 .
C9 H9B 0.9600 .
C9 H9C 0.9600 .
O1 C5 1.269(11) .
N1 C3 1.305(13) .
N1 C14 1.421(14) .
C7 C6 1.382(14) .
C7 C6 1.404(14) 7_683
C7 C4 1.514(14) .
C6 C7 1.404(14) 10_866
C6 H6A 0.9300 .
C5 O2 1.230(11) .
C3 H3A 0.9300 .
C2 C10 1.405(13) 11_477
C2 H2A 0.9300 .
C1 C15 1.502(14) .
C16 C15 1.380(14) .
C16 C15 1.409(13) 9_465
C16 H16A 0.9300 .
C15 C16 1.409(13) 5_564
C14 H14A 0.9600 .
C14 H14B 0.9600 .
C14 H14C 0.9600 .
